data_7246184
loop_
_publ_author_name
'Yu, Xiao-Yang'
'Lv, Yanxin'
'Weng, Xiaoyu'
'Geng, Jiaqi'
'Yang, Yanyan'
'Jin, Hua'
'Cui, Hao'
'Fu, Bo'
'Qu, Xiaoshu'
'Shi, Hongfei'
'Cao, Xueling'

_publ_section_title
;
 Five new multifunctional inorganic--organic hybrids based on Keggin-type
 polyoxometalates and a 3,5-di(1H-imidazol-1-yl)benzoic acid ligand
;
_journal_issue 15
_journal_name_full CrystEngComm
_journal_page_first 2185
_journal_page_last 2195
_journal_paper_doi 10.1039/D2CE01634F
_journal_volume 25
_journal_year 2023
_chemical_formula_moiety '0.5(C104 H92 N32 Ni4 O24), O40 P W12'
_chemical_formula_sum 'C52 H47 N16 Ni2 O52 P W12'
_chemical_formula_weight 4082.65
_space_group_crystal_system monoclinic
_space_group_IT_number 13
_space_group_name_Hall '-P 2yac'
_space_group_name_H-M_alt 'P 1 2/n 1'
_atom_sites_solution_hydrogens geom
_atom_sites_solution_primary direct
_atom_sites_solution_secondary difmap
_audit_creation_date 2022-12-06
_audit_creation_method
;
Olex2 1.2-beta
(compiled 2015.08.17 svn.r3210 for OlexSys, GUI svn.r5083)
;
_audit_update_record
;
2022-12-07 deposited with the CCDC.	2023-01-16 downloaded from the CCDC.
;
_cell_angle_alpha 90.00
_cell_angle_beta 97.709(2)
_cell_angle_gamma 90.00
_cell_formula_units_Z 2
_cell_length_a 17.2241(11)
_cell_length_b 13.6928(7)
_cell_length_c 17.4462(11)
_cell_measurement_reflns_used 9829
_cell_measurement_temperature 295(2)
_cell_measurement_theta_max 26.745
_cell_measurement_theta_min 2.780
_cell_volume 4077.4(4)
_computing_molecular_graphics 'Olex2 (Dolomanov et al., 2009)'
_computing_publication_material 'Olex2 (Dolomanov et al., 2009)'
_computing_structure_refinement 'ShelXL (Sheldrick, 2015)'
_computing_structure_solution 'SIR2004 (Burla et al., 2007)'
_diffrn_ambient_temperature 295.15
_diffrn_measured_fraction_theta_full 0.998
_diffrn_measured_fraction_theta_max 0.998
_diffrn_measurement_device_type 'Bruker APEX CCD area-detector'
_diffrn_measurement_method '\w scans'
_diffrn_radiation_monochromator graphite
_diffrn_radiation_type MoK\a
_diffrn_radiation_wavelength 0.71076
_diffrn_reflns_av_R_equivalents 0.0523
_diffrn_reflns_av_unetI/netI 0.0225
_diffrn_reflns_limit_h_max 20
_diffrn_reflns_limit_h_min -20
_diffrn_reflns_limit_k_max 16
_diffrn_reflns_limit_k_min -16
_diffrn_reflns_limit_l_max 20
_diffrn_reflns_limit_l_min -20
_diffrn_reflns_number 108631
_diffrn_reflns_theta_full 25.00
_diffrn_reflns_theta_max 25.00
_diffrn_reflns_theta_min 2.79
_diffrn_source 'fine-focus sealed tube'
_exptl_absorpt_coefficient_mu 17.432
_exptl_absorpt_correction_T_max 0.7454
_exptl_absorpt_correction_T_min 0.2586
_exptl_absorpt_correction_type multi-scan
_exptl_crystal_colour 'clear greenish green'
_exptl_crystal_colour_lustre clear
_exptl_crystal_colour_modifier greenish
_exptl_crystal_colour_primary green
_exptl_crystal_density_diffrn 3.325
_exptl_crystal_density_method 'not measured'
_exptl_crystal_description block
_exptl_crystal_F_000 3692
_exptl_crystal_size_max 0.2
_exptl_crystal_size_mid 0.1
_exptl_crystal_size_min 0.1
_refine_diff_density_max 3.948
_refine_diff_density_min -4.698
_refine_diff_density_rms 0.677
_refine_ls_extinction_method none
_refine_ls_goodness_of_fit_ref 1.188
_refine_ls_hydrogen_treatment constr
_refine_ls_matrix_type full
_refine_ls_number_parameters 631
_refine_ls_number_reflns 7179
_refine_ls_number_restraints 204
_refine_ls_restrained_S_all 1.176
_refine_ls_R_factor_all 0.0979
_refine_ls_R_factor_gt 0.0956
_refine_ls_shift/su_max 0.000
_refine_ls_shift/su_mean 0.000
_refine_ls_structure_factor_coef Fsqd
_refine_ls_weighting_details 'calc w=1/[\s^2^(Fo^2^)+(0.0982P)^2^+825.0945P] where P=(Fo^2^+2Fc^2^)/3'
_refine_ls_weighting_scheme calc
_refine_ls_wR_factor_gt 0.2655
_refine_ls_wR_factor_ref 0.2672
_reflns_number_gt 6850
_reflns_number_total 7179
_reflns_threshold_expression >2sigma(I)
_cod_data_source_file d2ce01634f2.cif
_cod_data_source_block yxy308
_cod_depositor_comments 'Adding full bibliography for 7246180--7246184.cif.'
_cod_database_code 7246184
_olex2_refinement_description
;
1. Fixed Uiso
 At 1.2 times of:
  All C(H) groups, All N(H) groups
 At 1.5 times of:
  All O(H,H) groups
2. Uiso/Uaniso restraints and constraints
Uanis(O1) \\sim Ueq, Uanis(O2) \\sim Ueq, Uanis(O4) \\sim Ueq, Uanis(O3) \\sim
Ueq, Uanis(O22) \\sim Ueq, Uanis(C23) \\sim Ueq, Uanis(C19) \\sim Ueq,
Uanis(C3) \\sim Ueq, Uanis(C1) \\sim Ueq, Uanis(C4) \\sim Ueq, Uanis(C8) \\sim
Ueq, Uanis(C6) \\sim Ueq, Uanis(C5) \\sim Ueq, Uanis(O5) \\sim Ueq, Uanis(O7)
\\sim Ueq: with sigma of 0.005 and sigma for terminal atoms of 0.01
Uanis(O13) \\sim Ueq, Uanis(O22) \\sim Ueq, Uanis(O18) \\sim Ueq, Uanis(O8)
\\sim Ueq, Uanis(O11) \\sim Ueq, Uanis(O16) \\sim Ueq, Uanis(O17) \\sim Ueq,
Uanis(O21) \\sim Ueq: with sigma of 0.008 and sigma for terminal atoms of 0.016
Uanis(N1) \\sim Ueq, Uanis(C13) \\sim Ueq, Uanis(O24) \\sim Ueq, Uanis(C14)
\\sim Ueq, Uanis(C24) \\sim Ueq, Uanis(C26) \\sim Ueq, Uanis(O6) \\sim Ueq,
Uanis(O15) \\sim Ueq, Uanis(O19) \\sim Ueq, Uanis(N8) \\sim Ueq, Uanis(C15)
\\sim Ueq: with sigma of 0.001 and sigma for terminal atoms of 0.002
3. Others
 Fixed Sof: O1(0.5) O2(0.5) O3(0.5) O4(0.5)
4.a Riding coordinates:
 N4(H4)
4.b Rotating group:
 O1W(H1WA,H1WB), O2W(H2WA,H2WB)
4.c Aromatic/amide H refined with riding coordinates:
 C1(H1), C2(H2), C3(H3), C5(H5), C7(H7), C9(H9), C11(H11), C12(H12), C13(H13),
 C14(H14), C15(H15), C16(H16), C18(H18), C20(H20), C22(H22), C24(H24), C25(H25),
  C26(H26)
;
_olex2_submission_special_instructions 'No special instructions were received'

loop_
_space_group_symop_id
_space_group_symop_operation_xyz
1 'x, y, z'
2 '-x+1/2, y, -z+1/2'
3 '-x, -y, -z'
4 'x-1/2, -y, z-1/2'

loop_
_atom_site_label
_atom_site_type_symbol
_atom_site_fract_x
_atom_site_fract_y
_atom_site_fract_z
_atom_site_U_iso_or_equiv
_atom_site_adp_type
_atom_site_occupancy
_atom_site_calc_flag
_atom_site_disorder_assembly
_atom_site_disorder_group
_atom_site_site_symmetry_order
_atom_site_refinement_flags_posn
_atom_site_refinement_flags_adp
_atom_site_refinement_flags_occupancy
Ni1 Ni 0.28994(18) 0.8667(2) -0.01737(18) 0.0149(6) Uani 1 d . . 1 . . .
W1 W 0.37215(6) 0.47725(9) 0.13753(6) 0.0236(3) Uani 1 d . . 1 . . .
W2 W 0.16688(7) 0.47729(9) 0.08382(6) 0.0270(3) Uani 1 d . . 1 . . .
W3 W 0.2500 0.60676(10) 0.2500 0.0147(3) Uani 1 d . . 2 S T P
W4 W 0.37219(6) 0.22034(8) 0.13792(6) 0.0175(3) Uani 1 d . . 1 . . .
W5 W 0.16623(7) 0.22058(8) 0.08374(6) 0.0239(3) Uani 1 d . . 1 . . .
W6 W 0.04395(6) 0.34835(8) 0.19613(7) 0.0235(3) Uani 1 d . . 1 . . .
W7 W 0.2500 0.09394(11) 0.2500 0.0273(4) Uani 1 d . . 2 S T P
P1 P 0.2500 0.3492(7) 0.2500 0.023(2) Uani 1 d . . 2 S T P
C1 C 0.2874(18) 0.650(2) -0.0593(17) 0.027(6) Uani 1 d . . 1 . U .
H1 H 0.2372 0.6446 -0.0456 0.032 Uiso 1 calc . . 1 R . .
C2 C 0.3949(15) 0.710(2) -0.0791(18) 0.027(6) Uani 1 d . . 1 . . .
H2 H 0.4349 0.7543 -0.0842 0.032 Uiso 1 calc . . 1 R . .
C3 C 0.3949(19) 0.616(2) -0.0986(18) 0.032(6) Uani 1 d . . 1 . U .
H3 H 0.4357 0.5821 -0.1160 0.038 Uiso 1 calc . . 1 R . .
C4 C 0.2924(15) 0.4788(19) -0.1000(15) 0.017(5) Uani 1 d . . 1 . U .
C5 C 0.2143(17) 0.470(2) -0.1273(17) 0.026(6) Uani 1 d . . 1 . U .
H5 H 0.1814 0.5241 -0.1370 0.031 Uiso 1 calc . . 1 R . .
C6 C 0.1886(16) 0.375(2) -0.1392(16) 0.023(5) Uani 1 d . . 1 . U .
C7 C 0.2312(19) 0.293(2) -0.1252(16) 0.030(7) Uani 1 d . . 1 . . .
H7 H 0.2096 0.2313 -0.1325 0.035 Uiso 1 calc . . 1 R . .
C8 C 0.3109(16) 0.309(2) -0.0988(16) 0.024(5) Uani 1 d . . 1 . U .
C9 C 0.3428(18) 0.404(2) -0.085(2) 0.033(7) Uani 1 d . . 1 . . .
H9 H 0.3954 0.4135 -0.0659 0.040 Uiso 1 calc . . 1 R . .
C10 C 0.3638(19) 0.220(2) -0.0878(17) 0.028(7) Uani 1 d . . 1 . . .
C11 C 0.0432(19) 0.398(2) -0.139(2) 0.036(8) Uani 1 d . . 1 . . .
H11 H 0.0449 0.4323 -0.0931 0.043 Uiso 1 calc . . 1 R . .
C12 C -0.002(2) 0.327(2) -0.246(2) 0.042(9) Uani 1 d . . 1 . . .
H12 H -0.0370 0.3039 -0.2872 0.051 Uiso 1 calc . . 1 R . .
C13 C 0.079(2) 0.314(3) -0.236(2) 0.037(3) Uani 1 d . . 1 . U .
H13 H 0.1086 0.2809 -0.2689 0.045 Uiso 1 calc . . 1 R . .
C14 C 0.1809(16) 0.8537(19) 0.1026(16) 0.021(3) Uani 1 d . . 1 . U .
H14 H 0.2195 0.8770 0.1406 0.025 Uiso 1 calc . . 1 R . .
C15 C 0.1204(17) 0.791(2) -0.0027(17) 0.026(3) Uani 1 d . . 1 . U .
H15 H 0.1126 0.7616 -0.0512 0.031 Uiso 1 calc . . 1 R . .
C16 C 0.0626(19) 0.810(3) 0.0390(17) 0.034(7) Uani 1 d . . 1 . . .
H16 H 0.0092 0.7995 0.0253 0.041 Uiso 1 calc . . 1 R . .
C17 C 0.0622(19) 0.891(2) 0.1688(15) 0.028(7) Uani 1 d . . 1 . . .
C18 C 0.0016(19) 0.951(3) 0.1494(17) 0.034(7) Uani 1 d . . 1 . . .
H18 H -0.0141 0.9667 0.0978 0.040 Uiso 1 calc . . 1 R . .
C19 C -0.0386(15) 0.992(2) 0.2075(16) 0.021(5) Uani 1 d . . 1 . U .
C20 C -0.0103(17) 0.973(2) 0.2826(15) 0.023(6) Uani 1 d . . 1 . . .
H20 H -0.0348 1.0015 0.3215 0.027 Uiso 1 calc . . 1 R . .
C21 C 0.0532(15) 0.9151(19) 0.3021(16) 0.020(6) Uani 1 d . . 1 . . .
C22 C 0.0953(15) 0.875(2) 0.2473(15) 0.020(6) Uani 1 d . . 1 . . .
H22 H 0.1416 0.8410 0.2606 0.024 Uiso 1 calc . . 1 R . .
C23 C 0.0780(14) 0.8950(18) 0.3884(14) 0.015(5) Uani 1 d . . 1 . U .
C24 C -0.1579(16) 1.038(2) 0.1222(16) 0.023(3) Uani 1 d . . 1 . U .
H24 H -0.1562 0.9880 0.0862 0.027 Uiso 1 calc . . 1 R . .
C25 C -0.1904(18) 1.169(2) 0.1818(16) 0.027(7) Uani 1 d . . 1 . . .
H25 H -0.2159 1.2257 0.1945 0.033 Uiso 1 calc . . 1 R . .
C26 C -0.125(2) 1.130(2) 0.222(2) 0.036(3) Uani 1 d . . 1 . U .
H26 H -0.0977 1.1560 0.2671 0.043 Uiso 1 calc . . 1 R . .
N1 N 0.3266(13) 0.7315(16) -0.0504(13) 0.020(2) Uani 1 d . . 1 . U .
N2 N 0.3216(13) 0.5796(17) -0.0879(12) 0.021(5) Uani 1 d . . 1 . . .
N3 N 0.1059(16) 0.3610(17) -0.1681(15) 0.029(6) Uani 1 d . . 1 . . .
N4 N -0.0214(15) 0.3758(18) -0.1868(13) 0.026(5) Uani 1 d . . 1 . . .
H4 H -0.0695 0.3926 -0.1807 0.031 Uiso 1 d . . 1 R . .
N5 N 0.1927(15) 0.8190(17) 0.0336(15) 0.029(6) Uani 1 d . . 1 . . .
N6 N 0.1009(14) 0.8493(19) 0.1084(13) 0.028(6) Uani 1 d . . 1 . . .
N7 N -0.1062(15) 1.048(2) 0.1854(14) 0.033(6) Uani 1 d . . 1 . . .
N8 N -0.2132(13) 1.1081(17) 0.1163(13) 0.022(2) Uani 1 d . . 1 . U .
O1 O 0.1798(17) 0.349(2) 0.1777(17) 0.006(6) Uani 0.50 d . . 1 . U .
O2 O 0.260(2) 0.259(3) 0.201(2) 0.017(6) Uani 0.50 d . . 1 . U .
O3 O 0.259(2) 0.443(3) 0.204(2) 0.028(7) Uani 0.50 d . . 1 . U .
O4 O 0.329(2) 0.348(2) 0.218(2) 0.015(6) Uani 0.50 d . . 1 . U .
O5 O 0.2735(11) 0.2168(15) 0.0736(11) 0.026(4) Uani 1 d . . 1 . U .
O6 O 0.079(2) 0.444(3) 0.132(2) 0.086(3) Uani 1 d . . 1 . U .
O7 O 0.2723(14) 0.4834(19) 0.0757(14) 0.042(5) Uani 1 d . . 1 . U .
O8 O 0.1810(13) 0.5834(18) 0.1580(13) 0.038(5) Uani 1 d . . 1 . U .
O9 O 0.4289(15) 0.5417(18) 0.0842(12) 0.040(6) Uani 1 d . . 1 . . .
O10 O 0.382(2) 0.3480(18) 0.1016(17) 0.070(10) Uani 1 d . . 1 . . .
O11 O 0.077(2) 0.254(3) 0.130(2) 0.072(8) Uani 1 d . . 1 . U .
O12 O 0.3349(13) 0.583(3) 0.1946(14) 0.064(10) Uani 1 d . . 1 . . .
O13 O 0.4462(19) 0.443(2) 0.2232(18) 0.066(8) Uani 1 d . . 1 . U .
O14 O 0.1265(13) 0.5382(17) 0.0061(11) 0.033(5) Uani 1 d . . 1 . . .
O15 O 0.169(2) 0.348(3) 0.047(2) 0.077(3) Uani 1 d . . 1 . U .
O16 O 0.1818(17) 0.117(2) 0.1547(17) 0.061(7) Uani 1 d . . 1 . U .
O17 O 0.2500 0.729(2) 0.2500 0.030(6) Uani 1 d . . 2 S TU P
O18 O -0.0506(11) 0.3534(15) 0.1763(13) 0.029(5) Uani 1 d . . 1 . U .
O19 O 0.2500 -0.026(2) 0.2500 0.036(4) Uani 1 d . . 2 S TU P
O20 O 0.4286(16) 0.158(2) 0.0854(12) 0.059(9) Uani 1 d . . 1 . . .
O21 O 0.4480(15) 0.2509(19) 0.2235(14) 0.044(6) Uani 1 d . . 1 . U .
O22 O 0.3367(19) 0.114(3) 0.1947(19) 0.067(7) Uani 1 d . . 1 . U .
O23 O 0.1281(12) 0.161(2) 0.0069(12) 0.041(6) Uani 1 d . . 1 . . .
O24 O 0.1476(12) 0.8643(15) 0.4060(12) 0.027(2) Uani 1 d . . 1 . U .
O25 O 0.0295(10) 0.9073(16) 0.4348(10) 0.024(4) Uani 1 d . . 1 . . .
O26 O 0.3343(14) 0.1365(14) -0.0916(13) 0.034(5) Uani 1 d . . 1 . . .
O27 O 0.4383(12) 0.2402(17) -0.0774(14) 0.038(5) Uani 1 d . . 1 . . .
O1W O 0.3804(11) 0.9359(14) -0.0663(10) 0.021(4) Uani 1 d . . 1 . . .
H1WA H 0.3889 0.9067 -0.1091 0.032 Uiso 1 d . . 1 GR . .
H1WB H 0.4241 0.9346 -0.0344 0.032 Uiso 1 d . . 1 GR . .
O2W O 0.2631(15) 1.0107(16) 0.0183(13) 0.040(6) Uani 1 d . . 1 . . .
H2WA H 0.2950 1.0579 0.0015 0.060 Uiso 1 d . . 1 GR . .
H2WB H 0.2680 1.0185 0.0713 0.060 Uiso 1 d . . 1 GR . .

loop_
_atom_site_aniso_label
_atom_site_aniso_U_11
_atom_site_aniso_U_22
_atom_site_aniso_U_33
_atom_site_aniso_U_23
_atom_site_aniso_U_13
_atom_site_aniso_U_12
Ni1 0.0145(15) 0.0152(15) 0.0148(15) 0.0002(12) 0.0018(12) -0.0003(12)
W1 0.0174(5) 0.0373(7) 0.0160(5) 0.0077(5) 0.0019(4) -0.0094(5)
W2 0.0256(6) 0.0368(7) 0.0195(6) 0.0141(5) 0.0065(5) 0.0137(5)
W3 0.0136(7) 0.0130(7) 0.0162(7) 0.000 -0.0028(5) 0.000
W4 0.0149(5) 0.0219(5) 0.0163(5) -0.0031(4) 0.0041(4) 0.0041(4)
W5 0.0327(6) 0.0206(6) 0.0166(5) -0.0067(4) -0.0032(5) -0.0040(5)
W6 0.0092(5) 0.0219(6) 0.0388(7) -0.0039(5) 0.0012(5) -0.0004(4)
W7 0.0210(8) 0.0131(7) 0.0444(10) 0.000 -0.0078(7) 0.000
P1 0.022(5) 0.018(5) 0.028(5) 0.000 -0.005(4) 0.000
C1 0.025(7) 0.025(7) 0.028(7) 0.002(5) 0.000(5) 0.002(5)
C2 0.010(12) 0.030(15) 0.042(17) -0.009(13) 0.007(12) 0.005(11)
C3 0.030(7) 0.032(7) 0.033(7) 0.001(5) 0.002(5) -0.001(5)
C4 0.017(6) 0.017(6) 0.017(6) -0.001(4) 0.001(4) -0.002(4)
C5 0.025(7) 0.026(7) 0.026(7) 0.002(5) 0.003(5) 0.000(5)
C6 0.021(6) 0.024(7) 0.023(7) 0.001(5) 0.003(5) 0.000(5)
C7 0.045(17) 0.031(16) 0.017(13) 0.010(12) 0.019(12) 0.010(14)
C8 0.024(7) 0.023(7) 0.023(7) 0.001(5) 0.002(5) 0.001(5)
C9 0.025(15) 0.017(14) 0.06(2) -0.013(14) 0.006(14) 0.007(12)
C10 0.042(17) 0.025(15) 0.022(14) -0.001(11) 0.017(13) 0.008(13)
C11 0.043(18) 0.026(15) 0.046(19) 0.007(14) 0.032(16) 0.016(14)
C12 0.05(2) 0.031(17) 0.039(19) 0.016(15) -0.014(16) -0.026(16)
C13 0.037(3) 0.037(3) 0.037(3) -0.0002(10) 0.0050(10) 0.0001(10)
C14 0.021(3) 0.021(3) 0.021(3) -0.0001(10) 0.0028(10) 0.0001(10)
C15 0.026(3) 0.026(3) 0.026(3) 0.0000(10) 0.0035(10) 0.0000(10)
C16 0.028(15) 0.06(2) 0.018(14) -0.001(14) 0.003(12) 0.000(15)
C17 0.045(17) 0.028(15) 0.012(13) 0.012(11) 0.011(12) 0.008(13)
C18 0.039(17) 0.05(2) 0.015(13) 0.000(13) 0.011(12) 0.012(15)
C19 0.019(6) 0.022(6) 0.021(6) -0.002(4) 0.000(4) 0.001(4)
C20 0.033(15) 0.026(14) 0.009(12) -0.001(10) 0.003(11) 0.006(12)
C21 0.016(12) 0.016(12) 0.028(14) 0.009(11) 0.005(11) 0.001(10)
C22 0.014(12) 0.030(14) 0.019(13) 0.010(11) 0.011(10) 0.007(11)
C23 0.014(6) 0.014(6) 0.015(6) -0.002(4) -0.001(4) -0.001(4)
C24 0.023(3) 0.023(3) 0.023(3) -0.0001(10) 0.0031(10) 0.0001(10)
C25 0.033(16) 0.028(15) 0.019(14) 0.003(12) -0.007(12) 0.013(13)
C26 0.035(3) 0.036(3) 0.035(3) -0.0002(10) 0.0048(10) 0.0001(10)
N1 0.019(3) 0.020(3) 0.019(3) 0.0000(10) 0.0025(10) 0.0001(10)
N2 0.027(12) 0.022(12) 0.015(11) -0.002(9) 0.006(9) -0.012(10)
N3 0.038(15) 0.014(11) 0.034(14) -0.002(10) -0.001(12) 0.007(10)
N4 0.031(13) 0.032(13) 0.014(11) -0.017(10) 0.002(10) -0.009(11)
N5 0.036(14) 0.010(11) 0.043(15) -0.006(10) 0.017(12) -0.010(10)
N6 0.018(12) 0.046(16) 0.015(11) -0.015(10) -0.012(9) 0.006(10)
N7 0.031(14) 0.046(16) 0.024(12) -0.003(12) 0.007(11) 0.008(12)
N8 0.022(3) 0.022(3) 0.022(3) 0.0000(10) 0.0031(10) 0.0001(10)
O1 0.005(7) 0.006(7) 0.006(7) -0.002(5) -0.002(5) 0.000(5)
O2 0.017(7) 0.016(8) 0.017(8) -0.001(5) 0.003(5) -0.002(5)
O3 0.029(8) 0.028(8) 0.028(9) 0.001(5) 0.006(5) 0.001(5)
O4 0.015(7) 0.015(7) 0.014(8) 0.001(5) 0.002(5) 0.000(5)
O5 0.023(5) 0.028(6) 0.022(5) 0.006(4) -0.014(4) -0.003(4)
O6 0.086(3) 0.086(3) 0.086(3) 0.0000(10) 0.0119(10) 0.0000(10)
O7 0.039(6) 0.048(7) 0.036(6) -0.005(4) -0.006(4) 0.003(5)
O8 0.029(7) 0.052(8) 0.031(7) -0.014(6) -0.008(6) -0.005(6)
O9 0.056(15) 0.041(13) 0.021(11) -0.002(10) 0.004(10) -0.002(11)
O10 0.10(2) 0.033(14) 0.058(17) 0.025(12) -0.051(17) -0.026(14)
O11 0.079(10) 0.068(10) 0.075(10) 0.005(7) 0.031(7) 0.002(7)
O12 0.018(11) 0.14(3) 0.037(13) -0.037(16) 0.002(10) 0.010(14)
O13 0.069(10) 0.062(10) 0.062(10) 0.002(7) -0.007(7) 0.001(7)
O14 0.034(11) 0.041(13) 0.020(10) -0.013(9) -0.005(9) -0.001(10)
O15 0.077(3) 0.077(3) 0.077(3) 0.0001(10) 0.0106(10) 0.0001(10)
O16 0.056(9) 0.065(9) 0.059(9) 0.016(7) 0.001(7) 0.000(7)
O17 0.014(10) 0.023(11) 0.050(13) 0.000 -0.001(10) 0.000
O18 0.016(8) 0.029(9) 0.041(10) 0.004(8) -0.003(8) -0.002(7)
O19 0.036(5) 0.036(5) 0.037(5) 0.000 0.005(2) 0.000
O20 0.055(16) 0.11(3) 0.006(10) -0.005(12) -0.001(10) 0.035(16)
O21 0.048(8) 0.042(8) 0.037(8) 0.003(6) -0.010(6) -0.006(6)
O22 0.065(7) 0.069(8) 0.068(8) 0.004(4) 0.009(4) -0.001(4)
O23 0.021(11) 0.081(19) 0.022(11) -0.018(11) 0.006(9) -0.004(11)
O24 0.027(2) 0.027(3) 0.027(3) -0.0001(10) 0.0035(10) 0.0001(10)
O25 0.006(8) 0.046(12) 0.017(9) 0.000(9) -0.006(7) -0.003(8)
O26 0.049(14) 0.013(10) 0.036(12) 0.002(8) -0.012(11) 0.015(9)
O27 0.027(11) 0.032(12) 0.056(15) 0.014(11) 0.006(10) 0.007(9)
O1W 0.020(9) 0.027(10) 0.013(8) 0.002(8) -0.010(7) 0.001(8)
O2W 0.062(15) 0.028(12) 0.036(12) 0.001(10) 0.030(11) 0.004(11)

loop_
_atom_type_symbol
_atom_type_description
_atom_type_scat_dispersion_real
_atom_type_scat_dispersion_imag
_atom_type_scat_source
C C 0.0033 0.0016 'International Tables Vol C Tables 4.2.6.8 and 6.1.1.4'
H H 0.0000 0.0000 'International Tables Vol C Tables 4.2.6.8 and 6.1.1.4'
N N 0.0061 0.0033 'International Tables Vol C Tables 4.2.6.8 and 6.1.1.4'
Ni Ni 0.3393 1.1124 'International Tables Vol C Tables 4.2.6.8 and 6.1.1.4'
O O 0.0106 0.0060 'International Tables Vol C Tables 4.2.6.8 and 6.1.1.4'
P P 0.1023 0.0942 'International Tables Vol C Tables 4.2.6.8 and 6.1.1.4'
W W -0.8490 6.8722 'International Tables Vol C Tables 4.2.6.8 and 6.1.1.4'

loop_
_geom_angle_atom_site_label_1
_geom_angle_atom_site_label_2
_geom_angle_atom_site_label_3
_geom_angle
_geom_angle_site_symmetry_1
_geom_angle_site_symmetry_3
_geom_angle_publ_flag
N1 Ni1 N5 97.5(9) . . ?
N1 Ni1 O24 96.1(8) . 2 ?
N1 Ni1 O1W 91.1(8) . . ?
N1 Ni1 O2W 174.7(9) . . ?
N5 Ni1 O2W 87.0(9) . . ?
N8 Ni1 N1 95.9(9) 3_575 . ?
N8 Ni1 N5 87.0(10) 3_575 . ?
N8 Ni1 O24 167.1(9) 3_575 2 ?
N8 Ni1 O1W 90.7(8) 3_575 . ?
N8 Ni1 O2W 87.1(10) 3_575 . ?
O24 Ni1 N5 86.7(9) 2 . ?
O24 Ni1 O1W 93.9(7) 2 . ?
O24 Ni1 O2W 81.3(9) 2 . ?
O1W Ni1 N5 171.3(8) . . ?
O1W Ni1 O2W 84.5(8) . . ?
O4 W1 O3 42.8(12) . . ?
O7 W1 O3 63.8(12) . . ?
O7 W1 O4 92.1(11) . . ?
O7 W1 O12 85.5(10) . . ?
O9 W1 O3 156.9(13) . . ?
O9 W1 O4 160.3(12) . . ?
O9 W1 O7 102.1(11) . . ?
O9 W1 O10 102.9(14) . . ?
O9 W1 O12 98.7(13) . . ?
O9 W1 O13 100.7(13) . . ?
O10 W1 O3 95.2(15) . . ?
O10 W1 O4 63.7(13) . . ?
O10 W1 O7 88.1(11) . . ?
O10 W1 O12 158.4(15) . . ?
O12 W1 O3 63.5(13) . . ?
O12 W1 O4 95.9(13) . . ?
O13 W1 O3 94.4(14) . . ?
O13 W1 O4 65.8(13) . . ?
O13 W1 O7 157.1(13) . . ?
O13 W1 O10 87.3(13) . . ?
O13 W1 O12 90.7(13) . . ?
O1 W2 O3 45.4(12) . . ?
O6 W2 O1 61.3(14) . . ?
O6 W2 O3 92.1(15) . . ?
O6 W2 O8 85.5(14) . . ?
O6 W2 O15 88.6(17) . . ?
O7 W2 O1 94.8(11) . . ?
O7 W2 O3 63.3(12) . . ?
O7 W2 O6 154.6(14) . . ?
O7 W2 O8 88.9(10) . . ?
O7 W2 O15 87.4(14) . . ?
O8 W2 O1 95.8(10) . . ?
O8 W2 O3 64.6(12) . . ?
O14 W2 O1 156.6(10) . . ?
O14 W2 O3 158.0(12) . . ?
O14 W2 O6 102.4(14) . . ?
O14 W2 O7 102.9(11) . . ?
O14 W2 O8 99.8(10) . . ?
O14 W2 O15 102.4(13) . . ?
O15 W2 O1 62.8(13) . . ?
O15 W2 O3 94.3(15) . . ?
O15 W2 O8 157.8(13) . . ?
O3 W3 O3 41.2(19) . 2 ?
O8 W3 O3 93.9(12) . 2 ?
O8 W3 O3 67.4(12) 2 2 ?
O8 W3 O3 93.9(12) 2 . ?
O8 W3 O3 67.4(12) . . ?
O8 W3 O8 160.5(15) 2 . ?
O12 W3 O3 95.7(15) . 2 ?
O12 W3 O3 95.8(15) 2 . ?
O12 W3 O3 65.0(14) 2 2 ?
O12 W3 O3 65.0(14) . . ?
O12 W3 O8 88.8(10) . . ?
O12 W3 O8 87.9(11) . 2 ?
O12 W3 O8 88.8(10) 2 2 ?
O12 W3 O8 87.9(11) 2 . ?
O12 W3 O12 160(2) . 2 ?
O17 W3 O3 159.4(9) . 2 ?
O17 W3 O3 159.4(9) . . ?
O17 W3 O8 99.7(8) . 2 ?
O17 W3 O8 99.7(8) . . ?
O17 W3 O12 99.9(12) . 2 ?
O17 W3 O12 99.9(12) . . ?
O2 W4 O4 41.2(11) . . ?
O5 W4 O2 64.3(10) . . ?
O5 W4 O4 92.3(10) . . ?
O10 W4 O2 93.5(15) . . ?
O10 W4 O4 64.5(14) . . ?
O10 W4 O5 86.4(10) . . ?
O10 W4 O21 88.7(11) . . ?
O10 W4 O22 159.4(16) . . ?
O20 W4 O2 158.8(14) . . ?
O20 W4 O4 160.0(14) . . ?
O20 W4 O5 101.8(11) . . ?
O20 W4 O10 101.9(17) . . ?
O20 W4 O21 98.9(12) . . ?
O20 W4 O22 98.6(15) . . ?
O21 W4 O2 95.9(11) . . ?
O21 W4 O4 67.5(11) . . ?
O21 W4 O5 159.3(10) . . ?
O21 W4 O22 89.7(12) . . ?
O22 W4 O2 66.3(13) . . ?
O22 W4 O4 96.0(13) . . ?
O22 W4 O5 87.9(11) . . ?
O1 W5 O2 44.7(11) . . ?
O5 W5 O1 94.4(9) . . ?
O5 W5 O2 62.7(10) . . ?
O5 W5 O11 156.5(13) . . ?
O11 W5 O1 62.9(13) . . ?
O11 W5 O2 94.8(13) . . ?
O15 W5 O1 62.9(13) . . ?
O15 W5 O2 92.4(14) . . ?
O15 W5 O5 85.6(13) . . ?
O15 W5 O11 88.9(16) . . ?
O15 W5 O16 158.0(15) . . ?
O16 W5 O1 96.3(12) . . ?
O16 W5 O2 66.4(12) . . ?
O16 W5 O5 89.2(11) . . ?
O16 W5 O11 87.3(14) . . ?
O23 W5 O1 157.2(11) . . ?
O23 W5 O2 158.0(12) . . ?
O23 W5 O5 101.6(10) . . ?
O23 W5 O11 101.8(13) . . ?
O23 W5 O15 102.1(15) . . ?
O23 W5 O16 99.9(14) . . ?
O1 W6 O4 44.4(11) . 2 ?
O6 W6 O1 61.2(14) . . ?
O6 W6 O4 92.0(14) . 2 ?
O6 W6 O11 88.0(16) . . ?
O6 W6 O13 87.8(16) . 2 ?
O6 W6 O21 156.9(14) . 2 ?
O11 W6 O1 62.8(12) . . ?
O11 W6 O4 93.4(13) . 2 ?
O11 W6 O13 157.5(15) . 2 ?
O11 W6 O21 88.5(13) . 2 ?
O13 W6 O1 95.9(12) 2 . ?
O13 W6 O4 64.7(12) 2 2 ?
O13 W6 O21 86.8(12) 2 2 ?
O18 W6 O1 160.0(11) . . ?
O18 W6 O4 155.3(11) . 2 ?
O18 W6 O6 103.9(14) . . ?
O18 W6 O11 105.8(13) . . ?
O18 W6 O13 96.7(12) . 2 ?
O18 W6 O21 99.0(11) . 2 ?
O21 W6 O1 97.2(10) 2 . ?
O21 W6 O4 65.5(11) 2 2 ?
O2 W7 O2 43.6(16) 2 . ?
O16 W7 O2 95.0(13) . 2 ?
O16 W7 O2 66.8(12) . . ?
O16 W7 O2 66.8(12) 2 2 ?
O16 W7 O2 95.0(13) 2 . ?
O16 W7 O16 160.9(19) . 2 ?
O19 W7 O2 158.2(8) . 2 ?
O19 W7 O2 158.2(8) . . ?
O19 W7 O16 99.5(10) . 2 ?
O19 W7 O16 99.5(10) . . ?
O19 W7 O22 98.4(10) . 2 ?
O19 W7 O22 98.4(10) . . ?
O22 W7 O2 65.5(13) . . ?
O22 W7 O2 98.2(13) . 2 ?
O22 W7 O2 65.5(13) 2 2 ?
O22 W7 O2 98.2(13) 2 . ?
O22 W7 O16 88.1(13) . . ?
O22 W7 O16 88.1(13) 2 2 ?
O22 W7 O16 89.1(14) . 2 ?
O22 W7 O16 89.1(14) 2 . ?
O22 W7 O22 163(2) 2 . ?
O1 P1 O1 180(3) . 2 ?
O2 P1 O1 107.9(17) 2 . ?
O2 P1 O1 72.1(16) 2 2 ?
O2 P1 O1 72.1(16) . . ?
O2 P1 O1 107.9(17) . 2 ?
O2 P1 O2 73(3) 2 . ?
O2 P1 O3 111(2) . . ?
O2 P1 O3 177(2) . 2 ?
O2 P1 O3 177(2) 2 . ?
O2 P1 O3 111(2) 2 2 ?
O2 P1 O4 66.9(17) . . ?
O2 P1 O4 111.6(18) 2 . ?
O2 P1 O4 66.9(17) 2 2 ?
O2 P1 O4 111.6(18) . 2 ?
O3 P1 O1 73.0(18) 2 2 ?
O3 P1 O1 107.0(19) 2 . ?
O3 P1 O1 107.0(19) . 2 ?
O3 P1 O1 73.0(18) . . ?
O3 P1 O3 66(3) 2 . ?
O3 P1 O4 70.6(19) 2 2 ?
O3 P1 O4 70.6(19) . . ?
O3 P1 O4 111(2) . 2 ?
O3 P1 O4 111(2) 2 . ?
O4 P1 O1 71.4(17) 2 . ?
O4 P1 O1 108.6(17) 2 2 ?
O4 P1 O1 108.6(17) . . ?
O4 P1 O1 71.4(17) . 2 ?
O4 P1 O4 178(3) . 2 ?
N1 C1 H1 122.1 . . ?
N2 C1 H1 122.1 . . ?
N2 C1 N1 116(3) . . ?
C3 C2 H2 125.4 . . ?
C3 C2 N1 109(3) . . ?
N1 C2 H2 125.4 . . ?
C2 C3 H3 126.8 . . ?
C2 C3 N2 106(3) . . ?
N2 C3 H3 126.8 . . ?
C5 C4 N2 115(2) . . ?
C9 C4 C5 125(3) . . ?
C9 C4 N2 119(2) . . ?
C4 C5 H5 122.8 . . ?
C4 C5 C6 114(3) . . ?
C6 C5 H5 122.8 . . ?
C5 C6 N3 117(2) . . ?
C7 C6 C5 127(3) . . ?
C7 C6 N3 116(3) . . ?
C6 C7 H7 122.6 . . ?
C6 C7 C8 115(3) . . ?
C8 C7 H7 122.6 . . ?
C7 C8 C9 122(3) . . ?
C7 C8 C10 118(3) . . ?
C9 C8 C10 120(3) . . ?
C4 C9 C8 116(3) . . ?
C4 C9 H9 122.0 . . ?
C8 C9 H9 122.0 . . ?
O26 C10 C8 120(3) . . ?
O26 C10 O27 126(3) . . ?
O27 C10 C8 114(3) . . ?
N3 C11 H11 125.5 . . ?
N4 C11 H11 125.5 . . ?
N4 C11 N3 109(3) . . ?
C13 C12 H12 125.5 . . ?
N4 C12 H12 125.5 . . ?
N4 C12 C13 109(3) . . ?
C12 C13 H13 127.6 . . ?
N3 C13 C12 105(3) . . ?
N3 C13 H13 127.6 . . ?
N5 C14 H14 125.7 . . ?
N5 C14 N6 109(2) . . ?
N6 C14 H14 125.7 . . ?
C16 C15 H15 123.5 . . ?
C16 C15 N5 113(3) . . ?
N5 C15 H15 123.5 . . ?
C15 C16 H16 127.9 . . ?
C15 C16 N6 104(3) . . ?
N6 C16 H16 127.9 . . ?
C18 C17 C22 122(3) . . ?
C18 C17 N6 119(2) . . ?
C22 C17 N6 119(2) . . ?
C17 C18 H18 120.0 . . ?
C17 C18 C19 120(3) . . ?
C19 C18 H18 120.0 . . ?
C20 C19 C18 118(3) . . ?
C20 C19 N7 123(3) . . ?
N7 C19 C18 119(2) . . ?
C19 C20 H20 119.3 . . ?
C19 C20 C21 121(3) . . ?
C21 C20 H20 119.3 . . ?
C20 C21 C22 122(2) . . ?
C20 C21 C23 117(2) . . ?
C22 C21 C23 120(2) . . ?
C17 C22 H22 122.4 . . ?
C21 C22 C17 115(2) . . ?
C21 C22 H22 122.4 . . ?
O24 C23 C21 115(2) . . ?
O25 C23 C21 119(2) . . ?
O25 C23 O24 125(2) . . ?
N7 C24 H24 123.9 . . ?
N7 C24 N8 112(3) . . ?
N8 C24 H24 123.9 . . ?
C26 C25 H25 126.2 . . ?
C26 C25 N8 108(3) . . ?
N8 C25 H25 126.2 . . ?
C25 C26 H26 125.7 . . ?
C25 C26 N7 109(3) . . ?
N7 C26 H26 125.7 . . ?
C1 N1 Ni1 129(2) . . ?
C1 N1 C2 103(2) . . ?
C2 N1 Ni1 127.1(19) . . ?
C1 N2 C3 105(2) . . ?
C1 N2 C4 127(2) . . ?
C3 N2 C4 128(2) . . ?
C11 N3 C6 128(3) . . ?
C11 N3 C13 108(3) . . ?
C13 N3 C6 124(3) . . ?
C11 N4 H4 126.0 . . ?
C12 N4 C11 109(3) . . ?
C12 N4 H4 124.8 . . ?
C14 N5 Ni1 119.8(19) . . ?
C14 N5 C15 106(2) . . ?
C15 N5 Ni1 128(2) . . ?
C14 N6 C16 108(2) . . ?
C14 N6 C17 126(2) . . ?
C16 N6 C17 125(2) . . ?
C24 N7 C19 128(3) . . ?
C24 N7 C26 107(3) . . ?
C26 N7 C19 125(3) . . ?
C24 N8 Ni1 123.5(19) . 3_575 ?
C24 N8 C25 104(2) . . ?
C25 N8 Ni1 130.5(18) . 3_575 ?
W2 O1 W5 94.5(10) . . ?
W2 O1 W6 95.3(10) . . ?
W5 O1 W6 94.6(10) . . ?
P1 O1 W2 121.5(15) . . ?
P1 O1 W5 121.7(15) . . ?
P1 O1 W6 122.1(16) . . ?
W4 O2 W5 93.1(12) . . ?
W4 O2 W7 93.3(12) . . ?
W7 O2 W5 91.3(11) . . ?
P1 O2 W4 126.7(19) . . ?
P1 O2 W5 121.5(18) . . ?
P1 O2 W7 122.0(18) . . ?
P1 O2 O2 53.7(13) . 2 ?
P1 O2 O4 56.9(16) . . ?
O2 O2 W4 135(3) 2 . ?
O2 O2 W5 126(3) 2 . ?
O2 O2 W7 68.2(8) 2 . ?
O4 O2 W4 69.8(16) . . ?
O4 O2 W5 132(2) . . ?
O4 O2 W7 133(2) . . ?
O4 O2 O2 93(2) . 2 ?
W1 O3 W2 91.5(13) . . ?
W3 O3 W1 94.1(14) . . ?
W3 O3 W2 92.7(14) . . ?
P1 O3 W1 123(2) . . ?
P1 O3 W2 120(2) . . ?
P1 O3 W3 126(2) . . ?
P1 O3 O3 56.8(15) . 2 ?
P1 O3 O4 54.8(17) . . ?
O3 O3 W1 135(3) 2 . ?
O3 O3 W2 129(3) 2 . ?
O3 O3 W3 69.4(9) 2 . ?
O3 O3 O4 94(3) 2 . ?
O4 O3 W1 68.5(17) . . ?
O4 O3 W2 127(2) . . ?
O4 O3 W3 136(2) . . ?
W1 O4 W6 91.9(11) . 2 ?
W4 O4 W1 93.0(12) . . ?
W4 O4 W6 92.2(12) . 2 ?
P1 O4 W1 123.4(18) . . ?
P1 O4 W4 125.2(18) . . ?
P1 O4 W6 122.1(18) . 2 ?
P1 O4 O2 56.2(17) . . ?
P1 O4 O3 54.7(17) . . ?
O2 O4 W1 133(2) . . ?
O2 O4 W4 69.0(16) . . ?
O2 O4 W6 131(2) . 2 ?
O2 O4 O3 93(2) . . ?
O3 O4 W1 68.7(17) . . ?
O3 O4 W4 135(2) . . ?
O3 O4 W6 128(2) . 2 ?
W5 O5 W4 138.9(11) . . ?
W6 O6 W2 141(2) . . ?
W2 O7 W1 141.1(14) . . ?
W3 O8 W2 134.5(13) . . ?
W4 O10 W1 138(2) . . ?
W6 O11 W5 139(2) . . ?
W3 O12 W1 137.2(19) . . ?
W1 O13 W6 137.4(18) . 2 ?
W5 O15 W2 139(2) . . ?
W5 O16 W7 135.3(18) . . ?
W4 O21 W6 134.5(14) . 2 ?
W4 O22 W7 134.7(19) . . ?
C23 O24 Ni1 124.9(17) . 2 ?
Ni1 O1W H1WA 111.0 . . ?
Ni1 O1W H1WB 110.7 . . ?
H1WA O1W H1WB 107.9 . . ?
Ni1 O2W H2WA 113.2 . . ?
Ni1 O2W H2WB 113.9 . . ?
H2WA O2W H2WB 105.0 . . ?

loop_
_geom_bond_atom_site_label_1
_geom_bond_atom_site_label_2
_geom_bond_distance
_geom_bond_site_symmetry_2
_geom_bond_publ_flag
Ni1 N1 2.06(2) . ?
Ni1 N5 2.10(2) . ?
Ni1 N8 2.06(2) 3_575 ?
Ni1 O24 2.09(2) 2 ?
Ni1 O1W 2.100(19) . ?
Ni1 O2W 2.14(2) . ?
W1 O3 2.44(4) . ?
W1 O4 2.44(3) . ?
W1 O7 1.90(2) . ?
W1 O9 1.69(2) . ?
W1 O10 1.89(3) . ?
W1 O12 1.92(3) . ?
W1 O13 1.89(3) . ?
W2 O1 2.39(3) . ?
W2 O3 2.49(4) . ?
W2 O6 1.88(4) . ?
W2 O7 1.84(2) . ?
W2 O8 1.94(2) . ?
W2 O14 1.66(2) . ?
W2 O15 1.89(4) . ?
W3 O3 2.39(4) . ?
W3 O3 2.39(4) 2 ?
W3 O8 1.89(2) . ?
W3 O8 1.89(2) 2 ?
W3 O12 1.89(2) . ?
W3 O12 1.89(2) 2 ?
W3 O17 1.67(3) . ?
W4 O2 2.40(3) . ?
W4 O4 2.41(3) . ?
W4 O5 1.908(18) . ?
W4 O10 1.87(2) . ?
W4 O20 1.66(2) . ?
W4 O21 1.89(2) . ?
W4 O22 1.90(3) . ?
W5 O1 2.40(3) . ?
W5 O2 2.48(3) . ?
W5 O5 1.88(2) . ?
W5 O11 1.89(3) . ?
W5 O15 1.86(4) . ?
W5 O16 1.88(3) . ?
W5 O23 1.63(2) . ?
W6 O1 2.40(3) . ?
W6 O4 2.48(3) 2 ?
W6 O6 1.87(4) . ?
W6 O11 1.88(3) . ?
W6 O13 1.91(3) 2 ?
W6 O18 1.620(19) . ?
W6 O21 1.93(3) 2 ?
W7 O2 2.44(3) . ?
W7 O2 2.44(3) 2 ?
W7 O16 1.93(3) . ?
W7 O16 1.93(3) 2 ?
W7 O19 1.64(3) . ?
W7 O22 1.90(3) . ?
W7 O22 1.90(3) 2 ?
P1 O1 1.63(3) . ?
P1 O1 1.63(3) 2 ?
P1 O2 1.53(4) . ?
P1 O2 1.53(4) 2 ?
P1 O3 1.54(4) . ?
P1 O3 1.54(4) 2 ?
P1 O4 1.54(3) 2 ?
P1 O4 1.54(3) . ?
C1 H1 0.9300 . ?
C1 N1 1.30(4) . ?
C1 N2 1.27(4) . ?
C2 H2 0.9300 . ?
C2 C3 1.33(4) . ?
C2 N1 1.37(3) . ?
C3 H3 0.9300 . ?
C3 N2 1.39(4) . ?
C4 C5 1.37(4) . ?
C4 C9 1.35(4) . ?
C4 N2 1.48(3) . ?
C5 H5 0.9300 . ?
C5 C6 1.38(4) . ?
C6 C7 1.34(4) . ?
C6 N3 1.46(4) . ?
C7 H7 0.9300 . ?
C7 C8 1.40(4) . ?
C8 C9 1.42(4) . ?
C8 C10 1.52(4) . ?
C9 H9 0.9300 . ?
C10 O26 1.25(4) . ?
C10 O27 1.30(4) . ?
C11 H11 0.9300 . ?
C11 N3 1.35(4) . ?
C11 N4 1.33(4) . ?
C12 H12 0.9300 . ?
C12 C13 1.40(5) . ?
C12 N4 1.31(5) . ?
C13 H13 0.9300 . ?
C13 N3 1.38(4) . ?
C14 H14 0.9300 . ?
C14 N5 1.34(4) . ?
C14 N6 1.40(4) . ?
C15 H15 0.9300 . ?
C15 C16 1.34(4) . ?
C15 N5 1.37(4) . ?
C16 H16 0.9300 . ?
C16 N6 1.41(4) . ?
C17 C18 1.34(4) . ?
C17 C22 1.43(4) . ?
C17 N6 1.44(4) . ?
C18 H18 0.9300 . ?
C18 C19 1.41(4) . ?
C19 C20 1.36(4) . ?
C19 N7 1.41(4) . ?
C20 H20 0.9300 . ?
C20 C21 1.36(4) . ?
C21 C22 1.39(4) . ?
C21 C23 1.53(4) . ?
C22 H22 0.9300 . ?
C23 O24 1.27(3) . ?
C23 O25 1.25(3) . ?
C24 H24 0.9300 . ?
C24 N7 1.33(4) . ?
C24 N8 1.35(4) . ?
C25 H25 0.9300 . ?
C25 C26 1.35(4) . ?
C25 N8 1.43(4) . ?
C26 H26 0.9300 . ?
C26 N7 1.36(4) . ?
N4 H4 0.8801 . ?
N8 Ni1 2.06(2) 3_575 ?
O2 O2 1.81(7) 2 ?
O2 O4 1.69(5) . ?
O3 O3 1.68(8) 2 ?
O3 O4 1.78(5) . ?
O4 W6 2.48(3) 2 ?
O13 W6 1.91(3) 2 ?
O21 W6 1.93(3) 2 ?
O24 Ni1 2.09(2) 2 ?
O1W H1WA 0.8745 . ?
O1W H1WB 0.8743 . ?
O2W H2WA 0.9207 . ?
O2W H2WB 0.9244 . ?

loop_
_geom_torsion_atom_site_label_1
_geom_torsion_atom_site_label_2
_geom_torsion_atom_site_label_3
_geom_torsion_atom_site_label_4
_geom_torsion
_geom_torsion_site_symmetry_1
_geom_torsion_site_symmetry_2
_geom_torsion_site_symmetry_3
_geom_torsion_site_symmetry_4
_geom_torsion_publ_flag
W1 O3 O4 W4 -72(3) . . . . ?
W1 O3 O4 W6 75(2) . . . 2 ?
W1 O3 O4 P1 -178.7(19) . . . . ?
W1 O3 O4 O2 -135(2) . . . . ?
W2 O3 O4 W1 75(2) . . . . ?
W2 O3 O4 W4 3(5) . . . . ?
W2 O3 O4 W6 150.2(18) . . . 2 ?
W2 O3 O4 P1 -104(3) . . . . ?
W2 O3 O4 O2 -60(3) . . . . ?
W3 O3 O4 W1 -73(3) . . . . ?
W3 O3 O4 W4 -145(2) . . . . ?
W3 O3 O4 W6 2(5) . . . 2 ?
W3 O3 O4 P1 108(3) . . . . ?
W3 O3 O4 O2 152(3) . . . . ?
W4 O2 O4 W1 74(2) . . . . ?
W4 O2 O4 W6 -74(2) . . . 2 ?
W4 O2 O4 P1 -179.6(17) . . . . ?
W4 O2 O4 O3 138(2) . . . . ?
W5 O2 O4 W1 -2(4) . . . . ?
W5 O2 O4 W4 -76(2) . . . . ?
W5 O2 O4 W6 -149.7(18) . . . 2 ?
W5 O2 O4 P1 105(3) . . . . ?
W5 O2 O4 O3 62(3) . . . . ?
W7 O2 O4 W1 148.8(19) . . . . ?
W7 O2 O4 W4 75(2) . . . . ?
W7 O2 O4 W6 1(4) . . . 2 ?
W7 O2 O4 P1 -105(3) . . . . ?
W7 O2 O4 O3 -148(3) . . . . ?
P1 O2 O4 W1 -106(3) . . . . ?
P1 O2 O4 W4 179.6(17) . . . . ?
P1 O2 O4 W6 106(3) . . . 2 ?
P1 O2 O4 O3 -42.8(17) . . . . ?
P1 O3 O4 W1 178.7(19) . . . . ?
P1 O3 O4 W4 107(3) . . . . ?
P1 O3 O4 W6 -106(2) . . . 2 ?
P1 O3 O4 O2 43.8(17) . . . . ?
C2 C3 N2 C1 -4(3) . . . . ?
C2 C3 N2 C4 -179(3) . . . . ?
C3 C2 N1 Ni1 -176(2) . . . . ?
C3 C2 N1 C1 -4(3) . . . . ?
C4 C5 C6 C7 2(4) . . . . ?
C4 C5 C6 N3 180(2) . . . . ?
C5 C4 C9 C8 0(5) . . . . ?
C5 C4 N2 C1 41(4) . . . . ?
C5 C4 N2 C3 -145(3) . . . . ?
C5 C6 C7 C8 -3(4) . . . . ?
C5 C6 N3 C11 -52(4) . . . . ?
C5 C6 N3 C13 121(3) . . . . ?
C6 C7 C8 C9 3(4) . . . . ?
C6 C7 C8 C10 -175(2) . . . . ?
C7 C6 N3 C11 126(3) . . . . ?
C7 C6 N3 C13 -61(4) . . . . ?
C7 C8 C9 C4 -2(5) . . . . ?
C7 C8 C10 O26 -10(4) . . . . ?
C7 C8 C10 O27 168(3) . . . . ?
C9 C4 C5 C6 0(4) . . . . ?
C9 C4 N2 C1 -140(3) . . . . ?
C9 C4 N2 C3 34(4) . . . . ?
C9 C8 C10 O26 172(3) . . . . ?
C9 C8 C10 O27 -10(4) . . . . ?
C10 C8 C9 C4 176(3) . . . . ?
C12 C13 N3 C6 -173(3) . . . . ?
C12 C13 N3 C11 1(3) . . . . ?
C13 C12 N4 C11 1(4) . . . . ?
C15 C16 N6 C14 2(3) . . . . ?
C15 C16 N6 C17 173(3) . . . . ?
C16 C15 N5 Ni1 -149(2) . . . . ?
C16 C15 N5 C14 3(4) . . . . ?
C17 C18 C19 C20 5(5) . . . . ?
C17 C18 C19 N7 -175(3) . . . . ?
C18 C17 C22 C21 9(4) . . . . ?
C18 C17 N6 C14 126(3) . . . . ?
C18 C17 N6 C16 -44(5) . . . . ?
C18 C19 C20 C21 -3(4) . . . . ?
C18 C19 N7 C24 31(5) . . . . ?
C18 C19 N7 C26 -141(3) . . . . ?
C19 C20 C21 C22 4(4) . . . . ?
C19 C20 C21 C23 -177(2) . . . . ?
C20 C19 N7 C24 -148(3) . . . . ?
C20 C19 N7 C26 40(5) . . . . ?
C20 C21 C22 C17 -7(4) . . . . ?
C20 C21 C23 O24 -161(2) . . . . ?
C20 C21 C23 O25 20(4) . . . . ?
C21 C23 O24 Ni1 162.1(16) . . . 2 ?
C22 C17 C18 C19 -8(5) . . . . ?
C22 C17 N6 C14 -47(4) . . . . ?
C22 C17 N6 C16 143(3) . . . . ?
C22 C21 C23 O24 18(4) . . . . ?
C22 C21 C23 O25 -160(3) . . . . ?
C23 C21 C22 C17 174(2) . . . . ?
C25 C26 N7 C19 175(3) . . . . ?
C25 C26 N7 C24 2(4) . . . . ?
C26 C25 N8 Ni1 -165(2) . . . 3_575 ?
C26 C25 N8 C24 -1(3) . . . . ?
N1 Ni1 N5 C14 134(2) . . . . ?
N1 Ni1 N5 C15 -78(2) . . . . ?
N1 C1 N2 C3 1(3) . . . . ?
N1 C1 N2 C4 176(2) . . . . ?
N1 C2 C3 N2 5(3) . . . . ?
N2 C1 N1 Ni1 173.0(19) . . . . ?
N2 C1 N1 C2 2(3) . . . . ?
N2 C4 C5 C6 179(2) . . . . ?
N2 C4 C9 C8 -179(2) . . . . ?
N3 C6 C7 C8 179(2) . . . . ?
N3 C11 N4 C12 0(4) . . . . ?
N4 C11 N3 C6 174(3) . . . . ?
N4 C11 N3 C13 -1(3) . . . . ?
N4 C12 C13 N3 -1(4) . . . . ?
N5 Ni1 N1 C1 20(3) . . . . ?
N5 Ni1 N1 C2 -171(2) . . . . ?
N5 C14 N6 C16 0(3) . . . . ?
N5 C14 N6 C17 -171(3) . . . . ?
N5 C15 C16 N6 -3(4) . . . . ?
N6 C14 N5 Ni1 153.3(19) . . . . ?
N6 C14 N5 C15 -1(3) . . . . ?
N6 C17 C18 C19 178(3) . . . . ?
N6 C17 C22 C21 -178(3) . . . . ?
N7 C19 C20 C21 177(3) . . . . ?
N7 C24 N8 Ni1 167.6(19) . . . 3_575 ?
N7 C24 N8 C25 2(3) . . . . ?
N8 Ni1 N1 C1 -68(3) 3_575 . . . ?
N8 Ni1 N1 C2 101(2) 3_575 . . . ?
N8 Ni1 N5 C14 -131(2) 3_575 . . . ?
N8 Ni1 N5 C15 18(2) 3_575 . . . ?
N8 C24 N7 C19 -176(3) . . . . ?
N8 C24 N7 C26 -3(3) . . . . ?
N8 C25 C26 N7 0(4) . . . . ?
O1 W2 O3 W1 132(2) . . . . ?
O1 W2 O3 W3 -134(2) . . . . ?
O1 W2 O3 P1 1.4(17) . . . . ?
O1 W2 O3 O3 -68.5(19) . . . 2 ?
O1 W2 O3 O4 68(3) . . . . ?
O1 W2 O6 W6 -10(3) . . . . ?
O1 W2 O7 W1 -40(2) . . . . ?
O1 W2 O8 W3 43.1(19) . . . . ?
O1 W2 O15 W5 9(3) . . . . ?
O1 W5 O2 W4 -135.7(19) . . . . ?
O1 W5 O2 W7 131.0(18) . . . . ?
O1 W5 O2 P1 1.6(16) . . . . ?
O1 W5 O2 O2 67.4(17) . . . 2 ?
O1 W5 O2 O4 -70(3) . . . . ?
O1 W5 O5 W4 43.4(18) . . . . ?
O1 W5 O11 W6 7(2) . . . . ?
O1 W5 O15 W2 -9(3) . . . . ?
O1 W5 O16 W7 -40(3) . . . . ?
O1 W6 O6 W2 10(3) . . . . ?
O1 W6 O11 W5 -7(2) . . . . ?
O1 P1 O1 W2 30(100) 2 . . . ?
O1 P1 O1 W5 150(100) 2 . . . ?
O1 P1 O1 W6 -90(100) 2 . . . ?
O1 P1 O2 W4 121(2) . . . . ?
O1 P1 O2 W4 -59(3) 2 . . . ?
O1 P1 O2 W5 178.3(17) 2 . . . ?
O1 P1 O2 W5 -1.7(17) . . . . ?
O1 P1 O2 W7 64(2) 2 . . . ?
O1 P1 O2 W7 -116(2) . . . . ?
O1 P1 O2 O2 64(2) 2 . . 2 ?
O1 P1 O2 O2 -116(2) . . . 2 ?
O1 P1 O2 O4 120(2) . . . . ?
O1 P1 O2 O4 -59.8(19) 2 . . . ?
O1 P1 O3 W1 -116(3) . . . . ?
O1 P1 O3 W1 64(3) 2 . . . ?
O1 P1 O3 W2 178.5(18) 2 . . . ?
O1 P1 O3 W2 -1.5(18) . . . . ?
O1 P1 O3 W3 -62(3) 2 . . . ?
O1 P1 O3 W3 118(3) . . . . ?
O1 P1 O3 O3 118(3) . . . 2 ?
O1 P1 O3 O3 -62(3) 2 . . 2 ?
O1 P1 O3 O4 -117.5(19) . . . . ?
O1 P1 O3 O4 62.5(19) 2 . . . ?
O1 P1 O4 W1 -118(2) 2 . . . ?
O1 P1 O4 W1 62(2) . . . . ?
O1 P1 O4 W4 -61(2) . . . . ?
O1 P1 O4 W4 119(2) 2 . . . ?
O1 P1 O4 W6 -0.5(17) 2 . . 2 ?
O1 P1 O4 W6 179.5(16) . . . 2 ?
O1 P1 O4 O2 -60(2) . . . . ?
O1 P1 O4 O2 120(2) 2 . . . ?
O1 P1 O4 O3 64(2) . . . . ?
O1 P1 O4 O3 -116(2) 2 . . . ?
O2 W4 O4 W1 -135(2) . . . . ?
O2 W4 O4 W6 133(2) . . . 2 ?
O2 W4 O4 P1 0.4(17) . . . . ?
O2 W4 O4 O3 -72(3) . . . . ?
O2 W4 O5 W5 -10.9(16) . . . . ?
O2 W4 O10 W1 39(3) . . . . ?
O2 W4 O21 W6 -36(2) . . . 2 ?
O2 W4 O22 W7 5(2) . . . . ?
O2 W5 O1 W2 130.2(18) . . . . ?
O2 W5 O1 W6 -134.1(18) . . . . ?
O2 W5 O1 P1 -1.5(15) . . . . ?
O2 W5 O5 W4 10.7(16) . . . . ?
O2 W5 O11 W6 40(3) . . . . ?
O2 W5 O15 W2 -43(3) . . . . ?
O2 W5 O16 W7 -6(2) . . . . ?
O2 W7 O2 W4 138(3) 2 . . . ?
O2 W7 O2 W5 -129(3) 2 . . . ?
O2 W7 O2 P1 0.000(3) 2 . . . ?
O2 W7 O2 O4 73(3) 2 . . . ?
O2 W7 O16 W5 40(3) 2 . . . ?
O2 W7 O16 W5 6(2) . . . . ?
O2 W7 O22 W4 -5(2) . . . . ?
O2 W7 O22 W4 -34(3) 2 . . . ?
O2 P1 O1 W2 178.5(18) 2 . . . ?
O2 P1 O1 W2 -117(2) . . . . ?
O2 P1 O1 W5 -62(2) 2 . . . ?
O2 P1 O1 W5 1.8(18) . . . . ?
O2 P1 O1 W6 58(2) 2 . . . ?
O2 P1 O1 W6 122(2) . . . . ?
O2 P1 O2 W4 -123(3) 2 . . . ?
O2 P1 O2 W5 114(3) 2 . . . ?
O2 P1 O2 W7 0.000(2) 2 . . . ?
O2 P1 O2 O4 -124(2) 2 . . . ?
O2 P1 O3 W1 -53(3) . . . . ?
O2 P1 O3 W1 136(35) 2 . . . ?
O2 P1 O3 W2 -109(36) 2 . . . ?
O2 P1 O3 W2 61(3) . . . . ?
O2 P1 O3 W3 10(38) 2 . . . ?
O2 P1 O3 W3 -179(2) . . . . ?
O2 P1 O3 O3 10(38) 2 . . 2 ?
O2 P1 O3 O3 -179(2) . . . 2 ?
O2 P1 O3 O4 135(36) 2 . . . ?
O2 P1 O3 O4 -55(2) . . . . ?
O2 P1 O4 W1 -179.0(19) 2 . . . ?
O2 P1 O4 W1 122(3) . . . . ?
O2 P1 O4 W4 -0.5(19) . . . . ?
O2 P1 O4 W4 58(3) 2 . . . ?
O2 P1 O4 W6 -120(2) . . . 2 ?
O2 P1 O4 W6 -62(2) 2 . . 2 ?
O2 P1 O4 O2 59(3) 2 . . . ?
O2 P1 O4 O3 124(2) . . . . ?
O2 P1 O4 O3 -178(2) 2 . . . ?
O2 O2 O4 W1 -149(2) 2 . . . ?
O2 O2 O4 W4 137.4(19) 2 . . . ?
O2 O2 O4 W6 63(3) 2 . . 2 ?
O2 O2 O4 P1 -42.2(15) 2 . . . ?
O2 O2 O4 O3 -85(2) 2 . . . ?
O3 W1 O4 W4 138(2) . . . . ?
O3 W1 O4 W6 -130(2) . . . 2 ?
O3 W1 O4 P1 1.2(18) . . . . ?
O3 W1 O4 O2 74(3) . . . . ?
O3 W1 O7 W2 6(2) . . . . ?
O3 W1 O10 W4 -39(3) . . . . ?
O3 W1 O12 W3 -5(2) . . . . ?
O3 W1 O13 W6 37(3) . . . 2 ?
O3 W2 O1 W5 -133.2(19) . . . . ?
O3 W2 O1 W6 131.8(18) . . . . ?
O3 W2 O1 P1 -1.3(16) . . . . ?
O3 W2 O6 W6 -45(4) . . . . ?
O3 W2 O7 W1 -6(2) . . . . ?
O3 W2 O8 W3 9.2(17) . . . . ?
O3 W2 O15 W5 42(3) . . . . ?
O3 W3 O3 W1 -137(3) 2 . . . ?
O3 W3 O3 W2 131(3) 2 . . . ?
O3 W3 O3 P1 0.001(3) 2 . . . ?
O3 W3 O3 O4 -74(4) 2 . . . ?
O3 W3 O8 W2 -9.3(17) . . . . ?
O3 W3 O8 W2 -42(2) 2 . . . ?
O3 W3 O12 W1 5(2) . . . . ?
O3 W3 O12 W1 33(2) 2 . . . ?
O3 P1 O1 W2 59(2) 2 . . . ?
O3 P1 O1 W2 2(2) . . . . ?
O3 P1 O1 W5 178.7(19) 2 . . . ?
O3 P1 O1 W5 121(2) . . . . ?
O3 P1 O1 W6 -61(2) 2 . . . ?
O3 P1 O1 W6 -119(2) . . . . ?
O3 P1 O2 W4 47(37) 2 . . . ?
O3 P1 O2 W4 57(3) . . . . ?
O3 P1 O2 W5 -75(37) 2 . . . ?
O3 P1 O2 W5 -65(3) . . . . ?
O3 P1 O2 W7 170(35) 2 . . . ?
O3 P1 O2 W7 -179(2) . . . . ?
O3 P1 O2 O2 170(35) 2 . . 2 ?
O3 P1 O2 O2 -179(2) . . . 2 ?
O3 P1 O2 O4 57(2) . . . . ?
O3 P1 O2 O4 47(37) 2 . . . ?
O3 P1 O3 W1 126(4) 2 . . . ?
O3 P1 O3 W2 -119(4) 2 . . . ?
O3 P1 O3 W3 -0.001(2) 2 . . . ?
O3 P1 O3 O4 125(3) 2 . . . ?
O3 P1 O4 W1 -55(3) 2 . . . ?
O3 P1 O4 W1 -1(2) . . . . ?
O3 P1 O4 W4 -178(2) 2 . . . ?
O3 P1 O4 W4 -124(3) . . . . ?
O3 P1 O4 W6 62(3) 2 . . 2 ?
O3 P1 O4 W6 116(2) . . . 2 ?
O3 P1 O4 O2 -124(2) . . . . ?
O3 P1 O4 O2 -178(2) 2 . . . ?
O3 P1 O4 O3 -54(3) 2 . . . ?
O3 O3 O4 W1 -138(2) 2 . . . ?
O3 O3 O4 W4 151(3) 2 . . . ?
O3 O3 O4 W6 -62(3) 2 . . 2 ?
O3 O3 O4 P1 43.7(19) 2 . . . ?
O3 O3 O4 O2 87(3) 2 . . . ?
O4 W1 O3 W2 -129(2) . . . . ?
O4 W1 O3 W3 138(2) . . . . ?
O4 W1 O3 P1 -1.2(18) . . . . ?
O4 W1 O3 O3 73(2) . . . 2 ?
O4 W1 O7 W2 39(2) . . . . ?
O4 W1 O10 W4 -9(2) . . . . ?
O4 W1 O12 W3 -34(2) . . . . ?
O4 W1 O13 W6 5(2) . . . 2 ?
O4 W4 O2 W5 133(2) . . . . ?
O4 W4 O2 W7 -135(2) . . . . ?
O4 W4 O2 P1 -0.4(18) . . . . ?
O4 W4 O2 O2 -73(2) . . . 2 ?
O4 W4 O5 W5 -42.2(18) . . . . ?
O4 W4 O10 W1 9(2) . . . . ?
O4 W4 O21 W6 -5.5(17) . . . 2 ?
O4 W4 O22 W7 34(3) . . . . ?
O4 W6 O1 W2 -133.2(17) 2 . . . ?
O4 W6 O1 W5 131.8(17) 2 . . . ?
O4 W6 O1 P1 -0.5(15) 2 . . . ?
O4 W6 O6 W2 44(4) 2 . . . ?
O4 W6 O11 W5 -41(3) 2 . . . ?
O4 P1 O1 W2 121(2) 2 . . . ?
O4 P1 O1 W2 -60(2) . . . . ?
O4 P1 O1 W5 59(2) . . . . ?
O4 P1 O1 W5 -119(2) 2 . . . ?
O4 P1 O1 W6 0.5(18) 2 . . . ?
O4 P1 O1 W6 178.8(17) . . . . ?
O4 P1 O2 W4 -179(2) 2 . . . ?
O4 P1 O2 W4 0(2) . . . . ?
O4 P1 O2 W5 -122(2) . . . . ?
O4 P1 O2 W5 59(2) 2 . . . ?
O4 P1 O2 W7 124(2) . . . . ?
O4 P1 O2 W7 -55(2) 2 . . . ?
O4 P1 O2 O2 -55(2) 2 . . 2 ?
O4 P1 O2 O2 124(2) . . . 2 ?
O4 P1 O2 O4 -179.1(13) 2 . . . ?
O4 P1 O3 W1 -178(2) 2 . . . ?
O4 P1 O3 W1 1(2) . . . . ?
O4 P1 O3 W2 -63(3) 2 . . . ?
O4 P1 O3 W2 116(3) . . . . ?
O4 P1 O3 W3 56(3) 2 . . . ?
O4 P1 O3 W3 -125(3) . . . . ?
O4 P1 O3 O3 -125(3) . . . 2 ?
O4 P1 O3 O3 56(3) 2 . . 2 ?
O4 P1 O3 O4 -179.2(12) 2 . . . ?
O4 P1 O4 W1 151.8(18) 2 . . . ?
O4 P1 O4 W4 29.1(19) 2 . . . ?
O4 P1 O4 W6 -90.8(18) 2 . . 2 ?
O4 P1 O4 O2 29.5(15) 2 . . . ?
O4 P1 O4 O3 153.3(17) 2 . . . ?
O5 W4 O2 W5 5.4(8) . . . . ?
O5 W4 O2 W7 96.9(12) . . . . ?
O5 W4 O2 P1 -128(3) . . . . ?
O5 W4 O2 O2 158.9(18) . . . 2 ?
O5 W4 O2 O4 -128.0(18) . . . . ?
O5 W4 O4 W1 -89.6(10) . . . . ?
O5 W4 O4 W6 178.3(10) . . . 2 ?
O5 W4 O4 P1 46(2) . . . . ?
O5 W4 O4 O2 45.3(17) . . . . ?
O5 W4 O4 O3 -27(3) . . . . ?
O5 W4 O10 W1 103(3) . . . . ?
O5 W4 O21 W6 -19(4) . . . 2 ?
O5 W4 O22 W7 -58(2) . . . . ?
O5 W5 O1 W2 87.2(10) . . . . ?
O5 W5 O1 W6 -177.1(9) . . . . ?
O5 W5 O1 P1 -44.5(18) . . . . ?
O5 W5 O2 W4 -5.6(8) . . . . ?
O5 W5 O2 W7 -98.9(12) . . . . ?
O5 W5 O2 P1 132(2) . . . . ?
O5 W5 O2 O2 -162.5(15) . . . 2 ?
O5 W5 O2 O4 60(3) . . . . ?
O5 W5 O11 W6 24(5) . . . . ?
O5 W5 O15 W2 -106(3) . . . . ?
O5 W5 O16 W7 55(2) . . . . ?
O6 W2 O1 W5 100.1(16) . . . . ?
O6 W2 O1 W6 5.0(14) . . . . ?
O6 W2 O1 P1 -128(2) . . . . ?
O6 W2 O3 W1 176.6(15) . . . . ?
O6 W2 O3 W3 -89.2(16) . . . . ?
O6 W2 O3 P1 46(3) . . . . ?
O6 W2 O3 O3 -23.7(18) . . . 2 ?
O6 W2 O3 O4 113(3) . . . . ?
O6 W2 O7 W1 -21(5) . . . . ?
O6 W2 O8 W3 104(2) . . . . ?
O6 W2 O15 W5 -50(3) . . . . ?
O6 W6 O1 W2 -5.1(14) . . . . ?
O6 W6 O1 W5 -100.1(17) . . . . ?
O6 W6 O1 P1 128(2) . . . . ?
O6 W6 O11 W5 51(3) . . . . ?
O7 W1 O3 W2 -2.9(10) . . . . ?
O7 W1 O3 W3 -95.7(15) . . . . ?
O7 W1 O3 P1 125(3) . . . . ?
O7 W1 O3 O3 -160(2) . . . 2 ?
O7 W1 O3 O4 126(2) . . . . ?
O7 W1 O4 W4 91.5(11) . . . . ?
O7 W1 O4 W6 -176.1(11) . . . 2 ?
O7 W1 O4 P1 -45(2) . . . . ?
O7 W1 O4 O2 28(3) . . . . ?
O7 W1 O4 O3 -46.2(18) . . . . ?
O7 W1 O10 W4 -102(3) . . . . ?
O7 W1 O12 W3 58(2) . . . . ?
O7 W1 O13 W6 21(5) . . . 2 ?
O7 W2 O1 W5 -88.9(11) . . . . ?
O7 W2 O1 W6 176.0(10) . . . . ?
O7 W2 O1 P1 42.9(19) . . . . ?
O7 W2 O3 W1 3.0(10) . . . . ?
O7 W2 O3 W3 97.2(15) . . . . ?
O7 W2 O3 P1 -128(3) . . . . ?
O7 W2 O3 O3 162.6(18) . . . 2 ?
O7 W2 O3 O4 -61(3) . . . . ?
O7 W2 O6 W6 -32(6) . . . . ?
O7 W2 O8 W3 -51.6(19) . . . . ?
O7 W2 O15 W5 105(3) . . . . ?
O8 W2 O1 W5 -178.3(10) . . . . ?
O8 W2 O1 W6 86.6(10) . . . . ?
O8 W2 O1 P1 -46.5(18) . . . . ?
O8 W2 O3 W1 -99.4(14) . . . . ?
O8 W2 O3 W3 -5.2(9) . . . . ?
O8 W2 O3 P1 130(3) . . . . ?
O8 W2 O3 O3 60.3(13) . . . 2 ?
O8 W2 O3 O4 -163(3) . . . . ?
O8 W2 O6 W6 -109(4) . . . . ?
O8 W2 O7 W1 56(2) . . . . ?
O8 W2 O15 W5 25(6) . . . . ?
O8 W3 O3 W1 -88.7(12) 2 . . . ?
O8 W3 O3 W1 96.9(14) . . . . ?
O8 W3 O3 W2 179.6(11) 2 . . . ?
O8 W3 O3 W2 5.2(10) . . . . ?
O8 W3 O3 P1 -126(3) . . . . ?
O8 W3 O3 P1 49(3) 2 . . . ?
O8 W3 O3 O3 49(3) 2 . . 2 ?
O8 W3 O3 O3 -126(3) . . . 2 ?
O8 W3 O3 O4 160(4) . . . . ?
O8 W3 O3 O4 -26(3) 2 . . . ?
O8 W3 O8 W2 -26.2(16) 2 . . . ?
O8 W3 O12 W1 -60(2) . . . . ?
O8 W3 O12 W1 101(2) 2 . . . ?
O9 W1 O3 W2 53(3) . . . . ?
O9 W1 O3 W3 -40(4) . . . . ?
O9 W1 O3 P1 -178.7(19) . . . . ?
O9 W1 O3 O3 -104(4) . . . 2 ?
O9 W1 O3 O4 -177(3) . . . . ?
O9 W1 O4 W4 -45(4) . . . . ?
O9 W1 O4 W6 47(4) . . . 2 ?
O9 W1 O4 P1 178(2) . . . . ?
O9 W1 O4 O2 -109(4) . . . . ?
O9 W1 O4 O3 177(3) . . . . ?
O9 W1 O7 W2 -154(2) . . . . ?
O9 W1 O10 W4 156(2) . . . . ?
O9 W1 O12 W3 159(2) . . . . ?
O9 W1 O13 W6 -160(3) . . . 2 ?
O10 W1 O3 W2 -88.2(12) . . . . ?
O10 W1 O3 W3 179.0(12) . . . . ?
O10 W1 O3 P1 40(3) . . . . ?
O10 W1 O3 O3 114.4(17) . . . 2 ?
O10 W1 O3 O4 41.1(18) . . . . ?
O10 W1 O4 W4 4.7(11) . . . . ?
O10 W1 O4 W6 97.0(14) . . . 2 ?
O10 W1 O4 P1 -132(3) . . . . ?
O10 W1 O4 O2 -59(3) . . . . ?
O10 W1 O4 O3 -133(2) . . . . ?
O10 W1 O7 W2 103(2) . . . . ?
O10 W1 O12 W3 -16(4) . . . . ?
O10 W1 O13 W6 -58(3) . . . 2 ?
O10 W4 O2 W5 89.7(12) . . . . ?
O10 W4 O2 W7 -178.8(11) . . . . ?
O10 W4 O2 P1 -44(2) . . . . ?
O10 W4 O2 O2 -116.8(16) . . . 2 ?
O10 W4 O2 O4 -43.7(18) . . . . ?
O10 W4 O4 W1 -4.7(11) . . . . ?
O10 W4 O4 W6 -96.8(14) . . . 2 ?
O10 W4 O4 P1 131(3) . . . . ?
O10 W4 O4 O2 130(2) . . . . ?
O10 W4 O4 O3 58(3) . . . . ?
O10 W4 O5 W5 -107(2) . . . . ?
O10 W4 O21 W6 57(2) . . . 2 ?
O10 W4 O22 W7 16(5) . . . . ?
O11 W5 O1 W2 -99.3(15) . . . . ?
O11 W5 O1 W6 -3.7(12) . . . . ?
O11 W5 O1 P1 129(2) . . . . ?
O11 W5 O2 W4 -178.5(13) . . . . ?
O11 W5 O2 W7 88.1(13) . . . . ?
O11 W5 O2 P1 -41(2) . . . . ?
O11 W5 O2 O2 24.5(15) . . . 2 ?
O11 W5 O2 O4 -113(3) . . . . ?
O11 W5 O5 W4 29(4) . . . . ?
O11 W5 O15 W2 51(3) . . . . ?
O11 W5 O16 W7 -102(3) . . . . ?
O11 W6 O1 W2 98.7(15) . . . . ?
O11 W6 O1 W5 3.7(12) . . . . ?
O11 W6 O1 P1 -129(2) . . . . ?
O11 W6 O6 W2 -50(4) . . . . ?
O12 W1 O3 W2 95.6(14) . . . . ?
O12 W1 O3 W3 2.8(11) . . . . ?
O12 W1 O3 P1 -136(3) . . . . ?
O12 W1 O3 O3 -61.8(16) . . . 2 ?
O12 W1 O3 O4 -135(2) . . . . ?
O12 W1 O4 W4 177.2(10) . . . . ?
O12 W1 O4 W6 -90.5(11) . . . 2 ?
O12 W1 O4 P1 41(2) . . . . ?
O12 W1 O4 O2 113(3) . . . . ?
O12 W1 O4 O3 39.4(18) . . . . ?
O12 W1 O7 W2 -56(2) . . . . ?
O12 W1 O10 W4 -30(5) . . . . ?
O12 W1 O13 W6 101(3) . . . 2 ?
O12 W3 O3 W1 -2.8(11) . . . . ?
O12 W3 O3 W1 -177.8(12) 2 . . . ?
O12 W3 O3 W2 90.5(12) 2 . . . ?
O12 W3 O3 W2 -94.5(14) . . . . ?
O12 W3 O3 P1 -40(3) 2 . . . ?
O12 W3 O3 P1 135(3) . . . . ?
O12 W3 O3 O3 135(3) . . . 2 ?
O12 W3 O3 O3 -40(3) 2 . . 2 ?
O12 W3 O3 O4 60(3) . . . . ?
O12 W3 O3 O4 -115(3) 2 . . . ?
O12 W3 O8 W2 -106(2) 2 . . . ?
O12 W3 O8 W2 54(2) . . . . ?
O12 W3 O12 W1 20(2) 2 . . . ?
O13 W1 O3 W2 -175.8(13) . . . . ?
O13 W1 O3 W3 91.4(14) . . . . ?
O13 W1 O3 P1 -48(3) . . . . ?
O13 W1 O3 O3 26.8(19) . . . 2 ?
O13 W1 O3 O4 -46.5(19) . . . . ?
O13 W1 O4 W4 -94.7(15) . . . . ?
O13 W1 O4 W6 -2.4(12) . . . 2 ?
O13 W1 O4 P1 129(3) . . . . ?
O13 W1 O4 O2 -159(3) . . . . ?
O13 W1 O4 O3 128(2) . . . . ?
O13 W1 O7 W2 25(5) . . . . ?
O13 W1 O10 W4 55(3) . . . . ?
O13 W1 O12 W3 -100(2) . . . . ?
O13 W6 O1 W2 -89.2(12) 2 . . . ?
O13 W6 O1 W5 175.8(12) 2 . . . ?
O13 W6 O1 P1 43(2) 2 . . . ?
O13 W6 O6 W2 108(4) 2 . . . ?
O13 W6 O11 W5 -28(6) 2 . . . ?
O14 W2 O1 W5 50(3) . . . . ?
O14 W2 O1 W6 -45(3) . . . . ?
O14 W2 O1 P1 -177.9(19) . . . . ?
O14 W2 O3 W1 -52(4) . . . . ?
O14 W2 O3 W3 42(4) . . . . ?
O14 W2 O3 P1 178(2) . . . . ?
O14 W2 O3 O3 108(3) . . . 2 ?
O14 W2 O3 O4 -116(3) . . . . ?
O14 W2 O6 W6 152(3) . . . . ?
O14 W2 O7 W1 156(2) . . . . ?
O14 W2 O8 W3 -154.5(18) . . . . ?
O14 W2 O15 W5 -152(3) . . . . ?
O15 W2 O1 W5 -4.4(13) . . . . ?
O15 W2 O1 W6 -99.4(15) . . . . ?
O15 W2 O1 P1 127(2) . . . . ?
O15 W2 O3 W1 87.9(15) . . . . ?
O15 W2 O3 W3 -177.9(14) . . . . ?
O15 W2 O3 P1 -43(3) . . . . ?
O15 W2 O3 O3 -112.5(17) . . . 2 ?
O15 W2 O3 O4 24(3) . . . . ?
O15 W2 O6 W6 49(4) . . . . ?
O15 W2 O7 W1 -102(2) . . . . ?
O15 W2 O8 W3 29(4) . . . . ?
O15 W5 O1 W2 4.4(13) . . . . ?
O15 W5 O1 W6 100.1(16) . . . . ?
O15 W5 O1 P1 -127(2) . . . . ?
O15 W5 O2 W4 -89.4(15) . . . . ?
O15 W5 O2 W7 177.3(14) . . . . ?
O15 W5 O2 P1 48(2) . . . . ?
O15 W5 O2 O2 113.6(15) . . . 2 ?
O15 W5 O2 O4 -24(3) . . . . ?
O15 W5 O5 W4 106(2) . . . . ?
O15 W5 O11 W6 -53(3) . . . . ?
O15 W5 O16 W7 -22(6) . . . . ?
O16 W5 O1 W2 176.9(12) . . . . ?
O16 W5 O1 W6 -87.4(12) . . . . ?
O16 W5 O1 P1 45(2) . . . . ?
O16 W5 O2 W4 96.5(14) . . . . ?
O16 W5 O2 W7 3.2(11) . . . . ?
O16 W5 O2 P1 -126(2) . . . . ?
O16 W5 O2 O2 -60.5(13) . . . 2 ?
O16 W5 O2 O4 162(3) . . . . ?
O16 W5 O5 W4 -52.9(19) . . . . ?
O16 W5 O11 W6 106(3) . . . . ?
O16 W5 O15 W2 -29(6) . . . . ?
O16 W7 O2 W4 -96.3(14) . . . . ?
O16 W7 O2 W4 89.4(13) 2 . . . ?
O16 W7 O2 W5 -3.1(11) . . . . ?
O16 W7 O2 W5 -177.3(11) 2 . . . ?
O16 W7 O2 P1 -48(2) 2 . . . ?
O16 W7 O2 P1 126(2) . . . . ?
O16 W7 O2 O2 -48(2) 2 . . 2 ?
O16 W7 O2 O2 126(2) . . . 2 ?
O16 W7 O2 O4 -161(3) . . . . ?
O16 W7 O2 O4 24(3) 2 . . . ?
O16 W7 O16 W5 23(2) 2 . . . ?
O16 W7 O22 W4 -101(3) 2 . . . ?
O16 W7 O22 W4 60(3) . . . . ?
O17 W3 O3 W1 43(3) . . . . ?
O17 W3 O3 W2 -49(3) . . . . ?
O17 W3 O3 P1 180.000(7) . . . . ?
O17 W3 O3 O3 179.999(6) . . . 2 ?
O17 W3 O3 O4 106(4) . . . . ?
O17 W3 O8 W2 153.8(16) . . . . ?
O17 W3 O12 W1 -160(2) . . . . ?
O18 W6 O1 W2 39(3) . . . . ?
O18 W6 O1 W5 -56(3) . . . . ?
O18 W6 O1 P1 172(2) . . . . ?
O18 W6 O6 W2 -155(3) . . . . ?
O18 W6 O11 W5 155(3) . . . . ?
O19 W7 O2 W4 -42(3) . . . . ?
O19 W7 O2 W5 51(3) . . . . ?
O19 W7 O2 P1 180.000(6) . . . . ?
O19 W7 O2 O2 180.000(8) . . . 2 ?
O19 W7 O2 O4 -107(3) . . . . ?
O19 W7 O16 W5 -156(2) . . . . ?
O19 W7 O22 W4 160(2) . . . . ?
O20 W4 O2 W5 -47(4) . . . . ?
O20 W4 O2 W7 45(4) . . . . ?
O20 W4 O2 P1 179(2) . . . . ?
O20 W4 O2 O2 107(4) . . . 2 ?
O20 W4 O2 O4 180(3) . . . . ?
O20 W4 O4 W1 45(4) . . . . ?
O20 W4 O4 W6 -47(4) . . . 2 ?
O20 W4 O4 P1 -179(2) . . . . ?
O20 W4 O4 O2 -180(3) . . . . ?
O20 W4 O4 O3 108(4) . . . . ?
O20 W4 O5 W5 152.1(19) . . . . ?
O20 W4 O10 W1 -155(3) . . . . ?
O20 W4 O21 W6 159(2) . . . 2 ?
O20 W4 O22 W7 -160(2) . . . . ?
O21 W4 O2 W5 178.8(11) . . . . ?
O21 W4 O2 W7 -89.7(11) . . . . ?
O21 W4 O2 P1 45(2) . . . . ?
O21 W4 O2 O2 -27.7(17) . . . 2 ?
O21 W4 O2 O4 45.4(18) . . . . ?
O21 W4 O4 W1 95.1(13) . . . . ?
O21 W4 O4 W6 3.1(10) . . . 2 ?
O21 W4 O4 P1 -130(2) . . . . ?
O21 W4 O4 O2 -130.0(19) . . . . ?
O21 W4 O4 O3 158(3) . . . . ?
O21 W4 O5 W5 -30(4) . . . . ?
O21 W4 O10 W1 -56(3) . . . . ?
O21 W4 O22 W7 102(3) . . . . ?
O21 W6 O1 W2 -176.8(10) 2 . . . ?
O21 W6 O1 W5 88.2(11) 2 . . . ?
O21 W6 O1 P1 -44.0(19) 2 . . . ?
O21 W6 O6 W2 32(6) 2 . . . ?
O21 W6 O11 W5 -106(3) 2 . . . ?
O22 W4 O2 W5 -94.2(14) . . . . ?
O22 W4 O2 W7 -2.7(12) . . . . ?
O22 W4 O2 P1 132(3) . . . . ?
O22 W4 O2 O2 59.3(16) . . . 2 ?
O22 W4 O2 O4 132(2) . . . . ?
O22 W4 O4 W1 -177.8(12) . . . . ?
O22 W4 O4 W6 90.2(13) . . . 2 ?
O22 W4 O4 P1 -42(2) . . . . ?
O22 W4 O4 O2 -42.8(19) . . . . ?
O22 W4 O4 O3 -115(3) . . . . ?
O22 W4 O5 W5 53.7(19) . . . . ?
O22 W4 O10 W1 29(5) . . . . ?
O22 W4 O21 W6 -102(2) . . . 2 ?
O22 W7 O2 W4 2.7(12) . . . . ?
O22 W7 O2 W4 178.3(12) 2 . . . ?
O22 W7 O2 W5 95.9(14) . . . . ?
O22 W7 O2 W5 -88.5(13) 2 . . . ?
O22 W7 O2 P1 -135(3) . . . . ?
O22 W7 O2 P1 41(2) 2 . . . ?
O22 W7 O2 O2 -135(3) . . . 2 ?
O22 W7 O2 O2 41(2) 2 . . 2 ?
O22 W7 O2 O4 113(3) 2 . . . ?
O22 W7 O2 O4 -62(3) . . . . ?
O22 W7 O16 W5 -58(3) . . . . ?
O22 W7 O16 W5 105(3) 2 . . . ?
O22 W7 O22 W4 -20(2) 2 . . . ?
O23 W5 O1 W2 -48(3) . . . . ?
O23 W5 O1 W6 48(3) . . . . ?
O23 W5 O1 P1 -180(2) . . . . ?
O23 W5 O2 W4 42(4) . . . . ?
O23 W5 O2 W7 -51(3) . . . . ?
O23 W5 O2 P1 180(2) . . . . ?
O23 W5 O2 O2 -115(3) . . . 2 ?
O23 W5 O2 O4 108(4) . . . . ?
O23 W5 O5 W4 -152.9(18) . . . . ?
O23 W5 O11 W6 -155(3) . . . . ?
O23 W5 O15 W2 153(3) . . . . ?
O23 W5 O16 W7 156(2) . . . . ?
O24 Ni1 N1 C1 107(2) 2 . . . ?
O24 Ni1 N1 C2 -84(2) 2 . . . ?
O24 Ni1 N5 C14 38(2) 2 . . . ?
O24 Ni1 N5 C15 -173(2) 2 . . . ?
O25 C23 O24 Ni1 -20(4) . . . 2 ?
O1W Ni1 N1 C1 -159(2) . . . . ?
O1W Ni1 N1 C2 10(2) . . . . ?
O1W Ni1 N5 C14 -56(7) . . . . ?
O1W Ni1 N5 C15 93(6) . . . . ?
O2W Ni1 N1 C1 167(9) . . . . ?
O2W Ni1 N1 C2 -23(11) . . . . ?
O2W Ni1 N5 C14 -43(2) . . . . ?
O2W Ni1 N5 C15 105(2) . . . . ?
